data_7718732
loop_
_publ_author_name
'Kumar, Anuj'
'Murugavel, Ramaswamy'

_publ_section_title
;
 Thermally labile mono-alkyl phosphates and their alkali metal
 derivatives: synthesis and solid-state supramolecular aggregation.
;
_journal_issue 27
_journal_name_full 'Dalton transactions (Cambridge, England : 2003)'
_journal_page_first 10691
_journal_page_last 10709
_journal_paper_doi 10.1039/d5dt00255a
_journal_volume 54
_journal_year 2025
_chemical_formula_moiety 'C2 H2 F3 O4 P, H8 Na O4, 2(H2 O), C6 H14 N'
_chemical_formula_sum 'C8 H28 F3 N Na O10 P'
_chemical_formula_weight 409.27
_space_group_crystal_system triclinic
_space_group_IT_number 2
_space_group_name_Hall '-P 1'
_space_group_name_H-M_alt 'P -1'
_atom_sites_solution_hydrogens mixed
_atom_sites_solution_primary iterative
_audit_creation_date 2024-10-07
_audit_creation_method
;
Olex2 1.5
(compiled 2024.02.16 svn.r378c4104 for OlexSys, GUI svn.r6928)
;
_audit_update_record
;
2024-10-08 deposited with the CCDC.	2025-05-15 downloaded from the CCDC.
;
_cell_angle_alpha 86.018(3)
_cell_angle_beta 87.767(4)
_cell_angle_gamma 87.427(3)
_cell_formula_units_Z 2
_cell_length_a 6.4002(3)
_cell_length_b 7.2796(2)
_cell_length_c 19.5571(9)
_cell_measurement_reflns_used 4240
_cell_measurement_temperature 150
_cell_measurement_theta_max 26.8220
_cell_measurement_theta_min 2.7910
_cell_volume 907.48(6)
_computing_cell_refinement 'CrysAlisPro 1.171.39.32a (Rigaku OD, 2017)'
_computing_data_collection 'CrysAlisPro 1.171.39.32a (Rigaku OD, 2017)'
_computing_data_reduction 'CrysAlisPro 1.171.39.32a (Rigaku OD, 2017)'
_computing_molecular_graphics 'Olex2 1.5 (Dolomanov et al., 2009)'
_computing_publication_material 'Olex2 1.5 (Dolomanov et al., 2009)'
_computing_structure_refinement 'SHELXL 2019/2 (Sheldrick, 2015)'
_computing_structure_solution 'olex2.solve 1.5 (Bourhis et al., 2015)'
_diffrn_ambient_temperature 150
_diffrn_detector 'CCD plate'
_diffrn_measured_fraction_theta_full 0.998
_diffrn_measured_fraction_theta_max 0.998
_diffrn_measurement_details
;
List of Runs (angles in degrees, time in seconds):

  # Type    Start    End  Width  t~exp~   \w     \q     \k     \f   Frames
#--------------------------------------------------------------------------
  1  \w   -104.00  24.00   1.00    4.00    --  -14.30 -72.00  90.00  128
  2  \w   -104.00  21.00   1.00    4.00    --  -14.30 -57.00-120.00  125
  3  \w    -53.00  75.00   1.00    4.00    --  -14.30  72.00   0.00  128
  4  \w    -48.00  75.00   1.00    4.00    --  -14.30  38.00 -90.00  123
  5  \w   -104.00  46.00   1.00    4.00    --  -14.30   0.00 -60.00  150
;
_diffrn_measurement_device 'four-circle diffractometer'
_diffrn_measurement_device_type 'XtaLAB AFC12 (RCD3): Kappa single'
_diffrn_measurement_method '\w scans'
_diffrn_orient_matrix_type 'CrysAlisPro convention (1999,Acta A55,543-557)'
_diffrn_orient_matrix_UB_11 0.0485642000
_diffrn_orient_matrix_UB_12 -0.0203948000
_diffrn_orient_matrix_UB_13 0.0317829000
_diffrn_orient_matrix_UB_21 -0.0932580000
_diffrn_orient_matrix_UB_22 -0.0390168000
_diffrn_orient_matrix_UB_23 0.0139480000
_diffrn_orient_matrix_UB_31 0.0356021000
_diffrn_orient_matrix_UB_32 -0.0872852000
_diffrn_orient_matrix_UB_33 -0.0108978000
_diffrn_radiation_monochromator graphite
_diffrn_radiation_probe x-ray
_diffrn_radiation_type 'Mo K\a'
_diffrn_radiation_wavelength 0.71073
_diffrn_reflns_av_R_equivalents 0.0576
_diffrn_reflns_av_unetI/netI 0.0501
_diffrn_reflns_Laue_measured_fraction_full 0.998
_diffrn_reflns_Laue_measured_fraction_max 0.998
_diffrn_reflns_limit_h_max 7
_diffrn_reflns_limit_h_min -7
_diffrn_reflns_limit_k_max 8
_diffrn_reflns_limit_k_min -8
_diffrn_reflns_limit_l_max 23
_diffrn_reflns_limit_l_min -23
_diffrn_reflns_number 12532
_diffrn_reflns_point_group_measured_fraction_full 0.998
_diffrn_reflns_point_group_measured_fraction_max 0.998
_diffrn_reflns_theta_full 24.992
_diffrn_reflns_theta_max 24.992
_diffrn_reflns_theta_min 2.807
_diffrn_source 'fine-focus sealed X-ray tube'
_diffrn_source_type 'Enhance (Mo) X-ray Source'
_exptl_absorpt_coefficient_mu 0.250
_exptl_absorpt_correction_T_max 1.00000
_exptl_absorpt_correction_T_min 0.38943
_exptl_absorpt_correction_type multi-scan
_exptl_absorpt_process_details
;
CrysAlisPro 1.171.39.32a (Rigaku Oxford Diffraction, 2017)
Empirical absorption correction using spherical harmonics,
 implemented in SCALE3 ABSPACK scaling algorithm.
;
_exptl_crystal_colour colourless
_exptl_crystal_colour_primary colourless
_exptl_crystal_density_diffrn 1.498
_exptl_crystal_description needle
_exptl_crystal_F_000 432
_exptl_crystal_size_max 0.18
_exptl_crystal_size_mid 0.08
_exptl_crystal_size_min 0.035
_refine_diff_density_max 0.549
_refine_diff_density_min -0.708
_refine_diff_density_rms 0.084
_refine_ls_extinction_method none
_refine_ls_goodness_of_fit_ref 1.105
_refine_ls_hydrogen_treatment mixed
_refine_ls_matrix_type full
_refine_ls_number_parameters 244
_refine_ls_number_reflns 3199
_refine_ls_number_restraints 0
_refine_ls_restrained_S_all 1.105
_refine_ls_R_factor_all 0.0661
_refine_ls_R_factor_gt 0.0559
_refine_ls_shift/su_max 0.000
_refine_ls_shift/su_mean 0.000
_refine_ls_structure_factor_coef Fsqd
_refine_ls_weighting_details 'w=1/[\s^2^(Fo^2^)+(0.0760P)^2^+0.7408P] where P=(Fo^2^+2Fc^2^)/3'
_refine_ls_weighting_scheme calc
_refine_ls_wR_factor_gt 0.1427
_refine_ls_wR_factor_ref 0.1527
_reflns_Friedel_coverage 0.000
_reflns_number_gt 2681
_reflns_number_total 3199
_reflns_threshold_expression 'I > 2\s(I)'
_cod_data_source_file d5dt00255a2.cif
_cod_data_source_block ak-152
_cod_depositor_comments 'Adding full bibliography for 7718729--7718735.cif.'
_cod_original_cell_volume 907.48(7)
_cod_database_code 7718732
_shelx_shelxl_version_number 2019/2
_chemical_oxdiff_formula C20H20O4PN2F3Na
_shelx_space_group_comment
;
The symmetry employed for this shelxl refinement is uniquely defined
by the following loop, which should always be used as a source of
symmetry information in preference to the above space-group names.
They are only intended as comments.
;
_shelx_estimated_absorpt_t_max 0.991
_shelx_estimated_absorpt_t_min 0.956
_reflns_odcompleteness_completeness 99.97
_reflns_odcompleteness_iscentric 1
_reflns_odcompleteness_theta 26.32
_olex2_refinement_description
;
1. Fixed Uiso
 At 1.2 times of:
  All C(H) groups, All C(H,H) groups, All N(H,H,H) groups
 At 1.5 times of:
  All O(H,H) groups
2.a Free rotating group:
 O9(H9A,H9B), O10(H10A,H10B)
2.b Rotating group:
 O6(H6C,H6D)
2.c Ternary CH refined with riding coordinates:
 C3(H3)
2.d Secondary CH2 refined with riding coordinates:
 C1(H1D,H1E), C4(H4A,H4B), C5(H5A,H5B), C6(H6A,H6B), C7(H7A,H7B), C8(H8A,H8B)
2.e X=CH2 refined with riding coordinates:
 O8(H8C,H8D)
2.f Idealised Me refined as rotating group:
 N1(H1A,H1B,H1C)
;
_olex2_submission_special_instructions 'No special instructions were received'
_oxdiff_exptl_absorpt_empirical_details
;
Empirical correction (ABSPACK) includes:
- Absorption correction using spherical harmonics
- Frame scaling
;
_oxdiff_exptl_absorpt_empirical_full_max 2.606
_oxdiff_exptl_absorpt_empirical_full_min 0.434

loop_
_space_group_symop_operation_xyz
'x, y, z'
'-x, -y, -z'

loop_
_atom_site_label
_atom_site_type_symbol
_atom_site_fract_x
_atom_site_fract_y
_atom_site_fract_z
_atom_site_U_iso_or_equiv
_atom_site_adp_type
_atom_site_occupancy
_atom_site_site_symmetry_order
_atom_site_calc_flag
_atom_site_refinement_flags_posn
_atom_site_refinement_flags_adp
_atom_site_refinement_flags_occupancy
_atom_site_disorder_assembly
_atom_site_disorder_group
P1 P 0.00853(11) 0.73992(10) 0.69840(4) 0.0166(2) Uani 1 1 d . . . . .
F1 F -0.0761(3) 0.9630(2) 0.92995(9) 0.0277(4) Uani 1 1 d . . . . .
F2 F -0.0359(3) 0.6714(2) 0.92080(9) 0.0308(5) Uani 1 1 d . . . . .
F3 F 0.2243(3) 0.8441(3) 0.89707(9) 0.0308(5) Uani 1 1 d . . . . .
O1 O 0.0478(3) 0.7244(3) 0.78081(10) 0.0191(5) Uani 1 1 d . . . . .
O2 O -0.2256(3) 0.7322(3) 0.69112(10) 0.0190(5) Uani 1 1 d . . . . .
O3 O 0.0965(3) 0.9217(3) 0.67128(10) 0.0213(5) Uani 1 1 d . . . . .
O4 O 0.1350(3) 0.5747(3) 0.67383(10) 0.0211(5) Uani 1 1 d . . . . .
C1 C -0.0493(5) 0.8640(4) 0.81904(15) 0.0230(7) Uani 1 1 d . . . . .
H1D H -0.203304 0.859491 0.817237 0.028 Uiso 1 1 calc R U . . .
H1E H -0.007096 0.986474 0.799523 0.028 Uiso 1 1 calc R U . . .
C2 C 0.0164(5) 0.8342(4) 0.89171(15) 0.0205(6) Uani 1 1 d . . . . .
Na1 Na 0.500000 0.500000 0.500000 0.0204(4) Uani 1 2 d S . P . .
Na2 Na 0.500000 0.000000 0.500000 0.0218(4) Uani 1 2 d S . P . .
H7C H 0.548(9) 0.180(8) 0.611(3) 0.10(2) Uiso 1 1 d . . . . .
O8 O 0.1560(3) 0.4438(3) 0.54263(10) 0.0213(5) Uani 1 1 d . . . . .
H8C H 0.078151 0.352653 0.523796 0.032 Uiso 1 1 calc R U . . .
H8D H 0.095833 0.512418 0.578575 0.032 Uiso 1 1 calc R U . . .
O5 O 0.4891(4) 0.2676(3) 0.41761(11) 0.0218(5) Uani 1 1 d . . . . .
H5C H 0.586(6) 0.282(5) 0.3940(18) 0.025(10) Uiso 1 1 d . . . . .
H5D H 0.383(7) 0.274(6) 0.390(2) 0.048(12) Uiso 1 1 d . . . . .
O6 O 0.8483(3) -0.0633(3) 0.45983(10) 0.0223(5) Uani 1 1 d . . . . .
H6C H 0.866744 -0.010666 0.419904 0.033 Uiso 1 1 d R U . . .
H6D H 0.865474 -0.177817 0.453921 0.033 Uiso 1 1 d R U . . .
O7 O 0.6037(4) 0.2322(3) 0.57663(12) 0.0244(5) Uani 1 1 d . . . . .
H7D H 0.712(8) 0.245(6) 0.590(2) 0.048(14) Uiso 1 1 d . . . . .
O9 O 0.4791(3) 0.0477(3) 0.70290(11) 0.0246(5) Uani 1 1 d G . . . .
H9A H 0.364077 -0.005288 0.700956 0.037 Uiso 1 1 d G U . . .
H9B H 0.571556 -0.039977 0.704304 0.037 Uiso 1 1 d G U . . .
O10 O 0.8900(3) 0.2602(3) 0.68300(12) 0.0274(5) Uani 1 1 d G . . . .
H10A H 0.961526 0.158989 0.682523 0.041 Uiso 1 1 d G U . . .
H10B H 0.979858 0.341099 0.686592 0.041 Uiso 1 1 d G U . . .
N1 N 0.5047(4) 0.4446(3) 0.73904(12) 0.0186(5) Uani 1 1 d . . . . .
H1A H 0.381691 0.484197 0.720092 0.022 Uiso 1 1 calc R U . . .
H1B H 0.541506 0.329909 0.725729 0.022 Uiso 1 1 calc R U . . .
H1C H 0.606320 0.523577 0.724762 0.022 Uiso 1 1 calc R U . . .
C3 C 0.4796(4) 0.4383(4) 0.81555(15) 0.0187(6) Uani 1 1 d . . . . .
H3 H 0.442314 0.565526 0.829543 0.022 Uiso 1 1 calc R U . . .
C4 C 0.3026(4) 0.3123(4) 0.83983(16) 0.0227(7) Uani 1 1 d . . . . .
H4A H 0.332315 0.187742 0.823526 0.027 Uiso 1 1 calc R U . . .
H4B H 0.169239 0.361711 0.820453 0.027 Uiso 1 1 calc R U . . .
C5 C 0.2827(5) 0.3003(4) 0.91824(16) 0.0237(7) Uani 1 1 d . . . . .
H5A H 0.241479 0.423456 0.934073 0.028 Uiso 1 1 calc R U . . .
H5B H 0.171565 0.215006 0.933688 0.028 Uiso 1 1 calc R U . . .
C6 C 0.4880(5) 0.2325(4) 0.95009(16) 0.0243(7) Uani 1 1 d . . . . .
H6A H 0.471973 0.229081 1.000705 0.029 Uiso 1 1 calc R U . . .
H6B H 0.525188 0.106019 0.936873 0.029 Uiso 1 1 calc R U . . .
C7 C 0.6614(5) 0.3605(4) 0.92558(15) 0.0236(7) Uani 1 1 d . . . . .
H7A H 0.794837 0.314178 0.945706 0.028 Uiso 1 1 calc R U . . .
H7B H 0.627954 0.484997 0.941450 0.028 Uiso 1 1 calc R U . . .
C8 C 0.6863(4) 0.3724(4) 0.84753(15) 0.0201(6) Uani 1 1 d . . . . .
H8A H 0.730060 0.249782 0.831735 0.024 Uiso 1 1 calc R U . . .
H8B H 0.796438 0.459353 0.832624 0.024 Uiso 1 1 calc R U . . .

loop_
_atom_site_aniso_label
_atom_site_aniso_U_11
_atom_site_aniso_U_22
_atom_site_aniso_U_33
_atom_site_aniso_U_23
_atom_site_aniso_U_13
_atom_site_aniso_U_12
P1 0.0144(4) 0.0164(4) 0.0189(4) -0.0015(3) -0.0012(3) 0.0000(3)
F1 0.0317(10) 0.0280(10) 0.0241(9) -0.0095(7) -0.0003(8) 0.0028(8)
F2 0.0429(11) 0.0238(10) 0.0253(10) 0.0013(7) 0.0002(8) -0.0043(8)
F3 0.0215(9) 0.0384(11) 0.0338(11) -0.0081(8) -0.0077(8) 0.0000(8)
O1 0.0201(10) 0.0186(10) 0.0187(11) -0.0036(8) -0.0015(8) 0.0034(8)
O2 0.0151(10) 0.0211(11) 0.0209(11) -0.0010(8) -0.0027(8) 0.0000(8)
O3 0.0205(11) 0.0203(11) 0.0233(11) 0.0019(8) -0.0031(9) -0.0063(8)
O4 0.0198(11) 0.0215(11) 0.0228(11) -0.0078(8) -0.0027(9) 0.0020(8)
C1 0.0235(16) 0.0201(16) 0.0252(17) -0.0029(12) -0.0024(13) 0.0047(13)
C2 0.0199(15) 0.0186(15) 0.0238(16) -0.0063(12) -0.0023(12) -0.0001(12)
Na1 0.0199(8) 0.0193(8) 0.0217(9) 0.0000(6) -0.0007(7) -0.0008(6)
Na2 0.0215(9) 0.0199(8) 0.0242(9) -0.0021(7) -0.0013(7) -0.0010(7)
O8 0.0190(11) 0.0243(11) 0.0211(11) -0.0045(8) -0.0006(8) -0.0021(9)
O5 0.0185(12) 0.0258(12) 0.0214(12) -0.0018(9) -0.0012(11) -0.0021(9)
O6 0.0277(12) 0.0183(11) 0.0206(11) -0.0003(8) 0.0002(9) 0.0002(9)
O7 0.0230(13) 0.0243(12) 0.0262(13) 0.0007(9) -0.0052(10) -0.0034(10)
O9 0.0174(11) 0.0219(11) 0.0349(13) -0.0036(9) -0.0026(10) -0.0020(9)
O10 0.0231(12) 0.0213(11) 0.0381(13) -0.0041(10) 0.0002(10) -0.0025(9)
N1 0.0133(12) 0.0189(13) 0.0232(13) -0.0006(10) 0.0000(10) 0.0004(10)
C3 0.0187(15) 0.0155(15) 0.0215(15) -0.0011(11) -0.0002(12) 0.0012(12)
C4 0.0149(14) 0.0234(16) 0.0296(17) 0.0007(13) -0.0029(12) -0.0029(12)
C5 0.0210(16) 0.0220(16) 0.0280(17) -0.0022(13) 0.0024(13) -0.0021(12)
C6 0.0275(17) 0.0203(16) 0.0244(16) 0.0009(12) 0.0012(13) 0.0011(13)
C7 0.0204(16) 0.0256(16) 0.0249(17) 0.0008(13) -0.0050(13) -0.0006(13)
C8 0.0145(14) 0.0218(15) 0.0241(16) -0.0015(12) -0.0022(12) -0.0023(12)

loop_
_atom_type_symbol
_atom_type_description
_atom_type_scat_dispersion_real
_atom_type_scat_dispersion_imag
_atom_type_scat_source
C C 0.0033 0.0016 'International Tables Vol C Tables 4.2.6.8 and 6.1.1.4'
H H 0.0000 0.0000 'International Tables Vol C Tables 4.2.6.8 and 6.1.1.4'
F F 0.0171 0.0103 'International Tables Vol C Tables 4.2.6.8 and 6.1.1.4'
N N 0.0061 0.0033 'International Tables Vol C Tables 4.2.6.8 and 6.1.1.4'
Na Na 0.0362 0.0249 'International Tables Vol C Tables 4.2.6.8 and 6.1.1.4'
O O 0.0106 0.0060 'International Tables Vol C Tables 4.2.6.8 and 6.1.1.4'
P P 0.1023 0.0942 'International Tables Vol C Tables 4.2.6.8 and 6.1.1.4'

loop_
_geom_angle_atom_site_label_1
_geom_angle_atom_site_label_2
_geom_angle_atom_site_label_3
_geom_angle
_geom_angle_site_symmetry_1
_geom_angle_site_symmetry_3
_geom_angle_publ_flag
O2 P1 O1 106.25(11) . . ?
O2 P1 O3 113.53(11) . . ?
O2 P1 O4 114.76(11) . . ?
O3 P1 O1 105.63(11) . . ?
O4 P1 O1 102.52(11) . . ?
O4 P1 O3 112.82(12) . . ?
C1 O1 P1 116.37(17) . . ?
O1 C1 H1D 110.0 . . ?
O1 C1 H1E 110.0 . . ?
O1 C1 C2 108.6(2) . . ?
H1D C1 H1E 108.3 . . ?
C2 C1 H1D 110.0 . . ?
C2 C1 H1E 110.0 . . ?
F1 C2 F3 107.4(2) . . ?
F1 C2 C1 110.2(2) . . ?
F2 C2 F1 106.9(2) . . ?
F2 C2 F3 106.9(2) . . ?
F2 C2 C1 112.8(2) . . ?
F3 C2 C1 112.2(2) . . ?
Na2 Na1 Na2 180.0 1_565 . ?
O8 Na1 Na2 79.04(5) . . ?
O8 Na1 Na2 100.96(5) 2_666 . ?
O8 Na1 Na2 100.96(5) . 1_565 ?
O8 Na1 Na2 79.04(5) 2_666 1_565 ?
O8 Na1 O8 180.0 . 2_666 ?
O8 Na1 O5 87.54(8) . 2_666 ?
O8 Na1 O5 87.54(8) 2_666 . ?
O8 Na1 O5 92.47(8) 2_666 2_666 ?
O8 Na1 O5 92.46(8) . . ?
O8 Na1 O7 85.03(8) . . ?
O8 Na1 O7 85.03(8) 2_666 2_666 ?
O8 Na1 O7 94.97(8) 2_666 . ?
O8 Na1 O7 94.97(8) . 2_666 ?
O5 Na1 Na2 41.73(5) . . ?
O5 Na1 Na2 41.73(5) 2_666 1_565 ?
O5 Na1 Na2 138.27(5) 2_666 . ?
O5 Na1 Na2 138.27(5) . 1_565 ?
O5 Na1 O5 180.0 . 2_666 ?
O5 Na1 O7 82.38(7) 2_666 2_666 ?
O5 Na1 O7 97.62(7) 2_666 . ?
O5 Na1 O7 97.62(7) . 2_666 ?
O5 Na1 O7 82.38(7) . . ?
O7 Na1 Na2 137.62(6) 2_666 . ?
O7 Na1 Na2 137.62(6) . 1_565 ?
O7 Na1 Na2 42.38(6) 2_666 1_565 ?
O7 Na1 Na2 42.38(6) . . ?
O7 Na1 O7 180.0 2_666 . ?
Na1 Na2 Na1 180.0 1_545 . ?
Na1 Na2 H7C 56.0(13) . . ?
Na1 Na2 H7C 124.0(14) 1_545 . ?
O5 Na2 Na1 138.68(5) 2_656 . ?
O5 Na2 Na1 41.32(5) . . ?
O5 Na2 Na1 138.68(5) . 1_545 ?
O5 Na2 Na1 41.32(5) 2_656 1_545 ?
O5 Na2 H7C 97.2(14) . . ?
O5 Na2 H7C 82.8(14) 2_656 . ?
O5 Na2 O5 180.0 2_656 . ?
O5 Na2 O7 81.85(7) . . ?
O5 Na2 O7 81.85(7) 2_656 2_656 ?
O5 Na2 O7 98.15(7) . 2_656 ?
O5 Na2 O7 98.15(7) 2_656 . ?
O6 Na2 Na1 79.91(5) . 1_545 ?
O6 Na2 Na1 79.91(5) 2_656 . ?
O6 Na2 Na1 100.09(5) . . ?
O6 Na2 Na1 100.09(5) 2_656 1_545 ?
O6 Na2 H7C 103.5(13) . . ?
O6 Na2 H7C 76.5(13) 2_656 . ?
O6 Na2 O5 92.15(8) . 2_656 ?
O6 Na2 O5 92.15(8) 2_656 . ?
O6 Na2 O5 87.85(8) . . ?
O6 Na2 O5 87.85(8) 2_656 2_656 ?
O6 Na2 O6 180.0 2_656 . ?
O6 Na2 O7 93.45(8) 2_656 2_656 ?
O6 Na2 O7 86.55(8) . 2_656 ?
O6 Na2 O7 93.45(8) . . ?
O6 Na2 O7 86.55(8) 2_656 . ?
O7 Na2 Na1 137.75(5) . 1_545 ?
O7 Na2 Na1 42.25(5) 2_656 1_545 ?
O7 Na2 Na1 42.25(5) . . ?
O7 Na2 Na1 137.75(5) 2_656 . ?
O7 Na2 H7C 18.0(13) . . ?
O7 Na2 H7C 162.0(14) 2_656 . ?
O7 Na2 O7 180.00(11) 2_656 . ?
Na1 O8 H8C 120.0 . . ?
Na1 O8 H8D 120.0 . . ?
H8C O8 H8D 120.0 . . ?
Na1 O5 Na2 96.95(8) . . ?
Na1 O5 H5C 105(3) . . ?
Na1 O5 H5D 118(3) . . ?
Na2 O5 H5C 117(3) . . ?
Na2 O5 H5D 115(3) . . ?
H5C O5 H5D 105(4) . . ?
Na2 O6 H6C 109.3 . . ?
Na2 O6 H6D 109.4 . . ?
H6C O6 H6D 104.4 . . ?
Na1 O7 Na2 95.36(8) . . ?
Na1 O7 H7C 133(4) . . ?
Na1 O7 H7D 110(3) . . ?
Na2 O7 H7C 93(4) . . ?
Na2 O7 H7D 128(3) . . ?
H7C O7 H7D 100(5) . . ?
H9A O9 H9B 104.5 . . ?
H10A O10 H10B 104.5 . . ?
H1A N1 H1B 109.5 . . ?
H1A N1 H1C 109.5 . . ?
H1B N1 H1C 109.5 . . ?
C3 N1 H1A 109.5 . . ?
C3 N1 H1B 109.5 . . ?
C3 N1 H1C 109.5 . . ?
N1 C3 H3 108.7 . . ?
N1 C3 C4 109.9(2) . . ?
N1 C3 C8 109.6(2) . . ?
C4 C3 H3 108.7 . . ?
C8 C3 H3 108.7 . . ?
C8 C3 C4 111.3(2) . . ?
C3 C4 H4A 109.7 . . ?
C3 C4 H4B 109.7 . . ?
C3 C4 C5 109.7(2) . . ?
H4A C4 H4B 108.2 . . ?
C5 C4 H4A 109.7 . . ?
C5 C4 H4B 109.7 . . ?
C4 C5 H5A 109.4 . . ?
C4 C5 H5B 109.4 . . ?
H5A C5 H5B 108.0 . . ?
C6 C5 C4 111.3(2) . . ?
C6 C5 H5A 109.4 . . ?
C6 C5 H5B 109.4 . . ?
C5 C6 H6A 109.7 . . ?
C5 C6 H6B 109.7 . . ?
H6A C6 H6B 108.2 . . ?
C7 C6 C5 109.9(2) . . ?
C7 C6 H6A 109.7 . . ?
C7 C6 H6B 109.7 . . ?
C6 C7 H7A 109.4 . . ?
C6 C7 H7B 109.4 . . ?
C6 C7 C8 110.9(2) . . ?
H7A C7 H7B 108.0 . . ?
C8 C7 H7A 109.4 . . ?
C8 C7 H7B 109.4 . . ?
C3 C8 H8A 109.6 . . ?
C3 C8 H8B 109.6 . . ?
C7 C8 C3 110.1(2) . . ?
C7 C8 H8A 109.6 . . ?
C7 C8 H8B 109.6 . . ?
H8A C8 H8B 108.1 . . ?

loop_
_geom_bond_atom_site_label_1
_geom_bond_atom_site_label_2
_geom_bond_distance
_geom_bond_site_symmetry_2
_geom_bond_publ_flag
P1 O1 1.636(2) . ?
P1 O2 1.515(2) . ?
P1 O3 1.515(2) . ?
P1 O4 1.515(2) . ?
F1 C2 1.342(3) . ?
F2 C2 1.329(3) . ?
F3 C2 1.345(3) . ?
O1 C1 1.411(3) . ?
C1 H1D 0.9900 . ?
C1 H1E 0.9900 . ?
C1 C2 1.496(4) . ?
Na1 Na2 3.63981(12) 1_565 ?
Na1 Na2 3.63981(11) . ?
Na1 O8 2.3663(19) 2_666 ?
Na1 O8 2.3662(19) . ?
Na1 O5 2.421(2) . ?
Na1 O5 2.421(2) 2_666 ?
Na1 O7 2.458(2) 2_666 ?
Na1 O7 2.458(2) . ?
Na2 H7C 2.64(6) . ?
Na2 O5 2.441(2) 2_656 ?
Na2 O5 2.441(2) . ?
Na2 O6 2.370(2) 2_656 ?
Na2 O6 2.371(2) . ?
Na2 O7 2.464(2) . ?
Na2 O7 2.464(2) 2_656 ?
O8 H8C 0.9500 . ?
O8 H8D 0.9500 . ?
O5 H5C 0.77(4) . ?
O5 H5D 0.87(5) . ?
O6 H6C 0.8519 . ?
O6 H6D 0.8512 . ?
O7 H7C 0.82(6) . ?
O7 H7D 0.76(5) . ?
O9 H9A 0.8497 . ?
O9 H9B 0.8502 . ?
O10 H10A 0.8503 . ?
O10 H10B 0.8498 . ?
N1 H1A 0.9100 . ?
N1 H1B 0.9100 . ?
N1 H1C 0.9100 . ?
N1 C3 1.496(4) . ?
C3 H3 1.0000 . ?
C3 C4 1.530(4) . ?
C3 C8 1.529(4) . ?
C4 H4A 0.9900 . ?
C4 H4B 0.9900 . ?
C4 C5 1.531(4) . ?
C5 H5A 0.9900 . ?
C5 H5B 0.9900 . ?
C5 C6 1.523(4) . ?
C6 H6A 0.9900 . ?
C6 H6B 0.9900 . ?
C6 C7 1.522(4) . ?
C7 H7A 0.9900 . ?
C7 H7B 0.9900 . ?
C7 C8 1.526(4) . ?
C8 H8A 0.9900 . ?
C8 H8B 0.9900 . ?

loop_
_geom_hbond_atom_site_label_D
_geom_hbond_atom_site_label_H
_geom_hbond_atom_site_label_A
_geom_hbond_distance_DH
_geom_hbond_distance_HA
_geom_hbond_distance_DA
_geom_hbond_angle_DHA
_geom_hbond_site_symmetry_A
_geom_hbond_publ_flag
O7 H7C O9 0.82(6) 2.03(6) 2.832(3) 166(6) . yes
O8 H8C O8 0.95 2.41 2.713(4) 98.1 2_566 yes
O8 H8D O4 0.95 1.98 2.795(3) 143.2 . yes
O5 H5D O2 0.87(5) 1.92(5) 2.765(3) 161(4) 2_566 yes
O6 H6C O3 0.85 1.86 2.712(3) 173.5 2_666 yes
O6 H6D O8 0.85 1.94 2.775(3) 165.2 2_656 yes
O7 H7D O10 0.76(5) 2.19(5) 2.849(3) 144(4) . yes
O9 H9A O3 0.85 1.94 2.760(3) 162.6 1_545 yes
O10 H10A O3 0.85 1.92 2.763(3) 171.7 1_645 yes
O10 H10B O4 0.85 2.00 2.825(3) 162.2 1_655 yes
N1 H1A O4 0.91 1.92 2.826(3) 175.4 . yes
N1 H1C O2 0.91 1.96 2.857(3) 167.6 1_655 yes

loop_
_geom_torsion_atom_site_label_1
_geom_torsion_atom_site_label_2
_geom_torsion_atom_site_label_3
_geom_torsion_atom_site_label_4
_geom_torsion
_geom_torsion_site_symmetry_1
_geom_torsion_site_symmetry_2
_geom_torsion_site_symmetry_3
_geom_torsion_site_symmetry_4
_geom_torsion_publ_flag
P1 O1 C1 C2 -176.07(18) . . . . ?
O1 C1 C2 F1 -178.9(2) . . . . ?
O1 C1 C2 F2 -59.5(3) . . . . ?
O1 C1 C2 F3 61.3(3) . . . . ?
O2 P1 O1 C1 -60.2(2) . . . . ?
O3 P1 O1 C1 60.7(2) . . . . ?
O4 P1 O1 C1 179.0(2) . . . . ?
N1 C3 C4 C5 177.9(2) . . . . ?
N1 C3 C8 C7 -178.5(2) . . . . ?
C3 C4 C5 C6 -56.9(3) . . . . ?
C4 C3 C8 C7 -56.8(3) . . . . ?
C4 C5 C6 C7 57.9(3) . . . . ?
C5 C6 C7 C8 -57.9(3) . . . . ?
C6 C7 C8 C3 57.4(3) . . . . ?
C8 C3 C4 C5 56.3(3) . . . . ?
